data_7053599
loop_
_publ_author_name
'Cortial, Guillaume'
'Le Goff, Xavier-Frederic'
'Bousqui\'e, Magali'
'Boisson, Christophe'
'Le Floch, Pascal'
'Nief, Fran\,cois'
'Thuilliez, Julien'

_publ_section_title
;
 Neutral ansa-bis(fluorenyl)silane neodymium borohydrides: synthesis,
 structural study and behaviour as catalysts in butadiene--ethylene
 copolymerisation
;
_journal_issue 10
_journal_name_full 'New Journal of Chemistry'
_journal_page_first 2290
_journal_paper_doi 10.1039/c0nj00274g
_journal_volume 34
_journal_year 2010
_chemical_formula_moiety C34H38BNdOSi,1/2(C7H8)
_chemical_formula_sum 'C37.5 H42 B Nd O Si'
_chemical_formula_weight 691.85
_chemical_name_systematic
;
?
;
_space_group_IT_number 2
_symmetry_cell_setting triclinic
_symmetry_space_group_name_Hall '-P 1'
_symmetry_space_group_name_H-M 'P -1'
_atom_sites_solution_hydrogens geom
_atom_sites_solution_primary direct
_atom_sites_solution_secondary difmap
_audit_creation_method SHELXL-97
_cell_angle_alpha 97.9190(10)
_cell_angle_beta 93.6290(10)
_cell_angle_gamma 93.8530(10)
_cell_formula_units_Z 2
_cell_length_a 9.1980(10)
_cell_length_b 11.5630(10)
_cell_length_c 15.3250(10)
_cell_measurement_reflns_used 5953
_cell_measurement_temperature 150.0(1)
_cell_measurement_theta_max 30.034
_cell_measurement_theta_min 0.998
_cell_volume 1606.4(2)
_computing_structure_refinement 'SHELXL-97 (Sheldrick, 1997)'
_computing_structure_solution 'SHELXS-97 (Sheldrick, 1990)'
_diffrn_ambient_temperature 150.0(1)
_diffrn_measured_fraction_theta_full 0.995
_diffrn_measured_fraction_theta_max 0.995
_diffrn_measurement_device_type KappaCCD
_diffrn_measurement_method 'phi and omega scans'
_diffrn_radiation_monochromator graphite
_diffrn_radiation_source 'fine-focus sealed tube'
_diffrn_radiation_type MoK\a
_diffrn_radiation_wavelength 0.71069
_diffrn_reflns_av_R_equivalents 0.0300
_diffrn_reflns_av_sigmaI/netI 0.0373
_diffrn_reflns_limit_h_max 12
_diffrn_reflns_limit_h_min -12
_diffrn_reflns_limit_k_max 16
_diffrn_reflns_limit_k_min -16
_diffrn_reflns_limit_l_max 21
_diffrn_reflns_limit_l_min -21
_diffrn_reflns_number 20537
_diffrn_reflns_theta_full 30.05
_diffrn_reflns_theta_max 30.05
_diffrn_reflns_theta_min 2.74
_exptl_absorpt_coefficient_mu 1.682
_exptl_absorpt_correction_T_max 0.8499
_exptl_absorpt_correction_T_min 0.6984
_exptl_absorpt_correction_type multi-scan
_exptl_crystal_colour 'redish orange'
_exptl_crystal_density_diffrn 1.430
_exptl_crystal_density_method 'not measured'
_exptl_crystal_description needle
_exptl_crystal_F_000 708
_exptl_crystal_size_max 0.23
_exptl_crystal_size_mid 0.14
_exptl_crystal_size_min 0.10
_refine_diff_density_max 0.747
_refine_diff_density_min -1.286
_refine_diff_density_rms 0.089
_refine_ls_extinction_coef 0.0021(5)
_refine_ls_extinction_expression Fc^*^=kFc[1+0.001xFc^2^\l^3^/sin(2\q)]^-1/4^
_refine_ls_extinction_method SHELXL
_refine_ls_goodness_of_fit_ref 1.033
_refine_ls_hydrogen_treatment mixed
_refine_ls_matrix_type full
_refine_ls_number_parameters 402
_refine_ls_number_reflns 9365
_refine_ls_number_restraints 0
_refine_ls_restrained_S_all 1.033
_refine_ls_R_factor_all 0.0320
_refine_ls_R_factor_gt 0.0275
_refine_ls_shift/su_max 0.002
_refine_ls_shift/su_mean 0.000
_refine_ls_structure_factor_coef Fsqd
_refine_ls_weighting_details 'calc w=1/[\s^2^(Fo^2^)+(0.0460P)^2^+0.3955P] where P=(Fo^2^+2Fc^2^)/3'
_refine_ls_weighting_scheme calc
_refine_ls_wR_factor_gt 0.0729
_refine_ls_wR_factor_ref 0.0792
_reflns_number_gt 8485
_reflns_number_total 9365
_reflns_threshold_expression >2sigma(I)
_cod_data_source_file c0nj00274g-2.txt
_cod_data_source_block gc289
_cod_depositor_comments
;
The following automatic conversions were performed:

'_symmetry_cell_setting' value 'Triclinic' changed to 'triclinic'
according to /home/saulius/struct/CIF-dictionaries/cif_core.dic
dictionary named 'cif_core.dic' version 2.4.2 from 2011-04-26.

Automatic conversion script
Id: cif_fix_values 1891 2012-01-12 08:04:46Z andrius 
;
_cod_original_sg_symbol_H-M 'P-1 '
_cod_original_formula_sum 'C37.50 H42 B Nd O Si'
_cod_database_code 7053599

loop_
_symmetry_equiv_pos_as_xyz
'x, y, z'
'-x, -y, -z'

loop_
_atom_site_label
_atom_site_type_symbol
_atom_site_fract_x
_atom_site_fract_y
_atom_site_fract_z
_atom_site_U_iso_or_equiv
_atom_site_adp_type
_atom_site_occupancy
_atom_site_symmetry_multiplicity
_atom_site_calc_flag
_atom_site_refinement_flags
_atom_site_disorder_assembly
_atom_site_disorder_group
Nd1 Nd 0.179643(10) 0.174761(9) 0.320469(6) 0.02174(5) Uani 1 1 d . . .
Si1 Si -0.00989(6) 0.31640(5) 0.17349(3) 0.02074(11) Uani 1 1 d . . .
O1 O 0.28334(18) -0.01379(16) 0.31198(13) 0.0398(4) Uani 1 1 d . A .
C1 C 0.1908(2) 0.30513(17) 0.19161(12) 0.0203(3) Uani 1 1 d . . .
C2 C 0.2700(2) 0.20634(17) 0.15774(12) 0.0211(4) Uani 1 1 d . . .
C3 C 0.2319(2) 0.10921(18) 0.09059(13) 0.0250(4) Uani 1 1 d . . .
H3 H 0.1386 0.1014 0.0590 0.030 Uiso 1 1 calc R . .
C4 C 0.3304(2) 0.0267(2) 0.07157(15) 0.0309(5) Uani 1 1 d . . .
H4 H 0.3041 -0.0373 0.0262 0.037 Uiso 1 1 calc R . .
C5 C 0.4690(3) 0.0342(2) 0.11724(16) 0.0322(5) Uani 1 1 d . . .
H5 H 0.5349 -0.0240 0.1023 0.039 Uiso 1 1 calc R . .
C6 C 0.5093(2) 0.1255(2) 0.18344(15) 0.0292(4) Uani 1 1 d . . .
H6 H 0.6029 0.1310 0.2143 0.035 Uiso 1 1 calc R . .
C7 C 0.4103(2) 0.21095(18) 0.20503(13) 0.0232(4) Uani 1 1 d . . .
C8 C 0.4239(2) 0.31539(18) 0.26832(13) 0.0234(4) Uani 1 1 d . . .
C9 C 0.5416(2) 0.3646(2) 0.32871(15) 0.0311(5) Uani 1 1 d . . .
H9 H 0.6290 0.3258 0.3333 0.037 Uiso 1 1 calc R . .
C10 C 0.5280(3) 0.4692(2) 0.38056(16) 0.0346(5) Uani 1 1 d . . .
H10 H 0.6070 0.5039 0.4207 0.042 Uiso 1 1 calc R . .
C11 C 0.3973(3) 0.5256(2) 0.37458(15) 0.0324(5) Uani 1 1 d . . .
H11 H 0.3893 0.5975 0.4117 0.039 Uiso 1 1 calc R . .
C12 C 0.2809(2) 0.47949(19) 0.31656(14) 0.0273(4) Uani 1 1 d . . .
H12 H 0.1936 0.5188 0.3146 0.033 Uiso 1 1 calc R . .
C13 C 0.2914(2) 0.37282(17) 0.25939(13) 0.0219(4) Uani 1 1 d . . .
C14 C -0.0825(2) 0.21994(18) 0.25172(12) 0.0206(4) Uani 1 1 d . . .
C15 C -0.0932(2) 0.25189(18) 0.34597(13) 0.0235(4) Uani 1 1 d . . .
C16 C -0.0938(2) 0.3628(2) 0.39925(14) 0.0286(4) Uani 1 1 d . . .
H16 H -0.0830 0.4328 0.3735 0.034 Uiso 1 1 calc R . .
C17 C -0.1100(3) 0.3680(2) 0.48816(15) 0.0357(5) Uani 1 1 d . . .
H17 H -0.1132 0.4423 0.5230 0.043 Uiso 1 1 calc R . .
C18 C -0.1220(3) 0.2667(2) 0.52916(16) 0.0392(6) Uani 1 1 d . . .
H18 H -0.1321 0.2735 0.5909 0.047 Uiso 1 1 calc R . .
C19 C -0.1193(3) 0.1580(2) 0.48080(15) 0.0340(5) Uani 1 1 d . . .
H19 H -0.1265 0.0895 0.5087 0.041 Uiso 1 1 calc R . .
C20 C -0.1057(2) 0.14938(19) 0.38881(13) 0.0248(4) Uani 1 1 d . . .
C21 C -0.1081(2) 0.04943(19) 0.32155(13) 0.0239(4) Uani 1 1 d . . .
C22 C -0.1313(2) -0.0712(2) 0.32622(15) 0.0303(4) Uani 1 1 d . . .
H22 H -0.1377 -0.0985 0.3817 0.036 Uiso 1 1 calc R . .
C23 C -0.1445(3) -0.1485(2) 0.24958(17) 0.0355(5) Uani 1 1 d . . .
H23 H -0.1622 -0.2299 0.2518 0.043 Uiso 1 1 calc R . .
C24 C -0.1320(3) -0.1084(2) 0.16755(16) 0.0334(5) Uani 1 1 d . . .
H24 H -0.1410 -0.1637 0.1152 0.040 Uiso 1 1 calc R . .
C25 C -0.1073(2) 0.00848(19) 0.16106(14) 0.0265(4) Uani 1 1 d . . .
H25 H -0.0968 0.0330 0.1050 0.032 Uiso 1 1 calc R . .
C26 C -0.0973(2) 0.09280(18) 0.23858(13) 0.0214(4) Uani 1 1 d . . .
C27 C -0.0576(2) 0.47273(19) 0.19890(14) 0.0283(4) Uani 1 1 d . . .
H27A H -0.1651 0.4754 0.1919 0.034 Uiso 1 1 calc R . .
H27B H -0.0250 0.5033 0.2611 0.034 Uiso 1 1 calc R . .
C28 C 0.0137(3) 0.5509(2) 0.13820(17) 0.0398(6) Uani 1 1 d . . .
H28A H 0.1191 0.5424 0.1404 0.060 Uiso 1 1 calc R . .
H28B H -0.0037 0.6328 0.1578 0.060 Uiso 1 1 calc R . .
H28C H -0.0285 0.5276 0.0775 0.060 Uiso 1 1 calc R . .
C29 C -0.0773(2) 0.26728(19) 0.05444(13) 0.0266(4) Uani 1 1 d . . .
H29A H -0.0145 0.3079 0.0162 0.032 Uiso 1 1 calc R . .
H29B H -0.0672 0.1822 0.0401 0.032 Uiso 1 1 calc R . .
C30 C -0.2369(3) 0.2913(2) 0.03320(18) 0.0387(6) Uani 1 1 d . . .
H30A H -0.2992 0.2562 0.0737 0.058 Uiso 1 1 calc R . .
H30B H -0.2677 0.2569 -0.0278 0.058 Uiso 1 1 calc R . .
H30C H -0.2456 0.3760 0.0401 0.058 Uiso 1 1 calc R . .
C31 C 0.2328(3) -0.1213(2) 0.2532(2) 0.0480(7) Uani 1 1 d . A .
H31A H 0.2057 -0.1038 0.1931 0.058 Uiso 1 1 calc R . .
H31B H 0.1465 -0.1602 0.2756 0.058 Uiso 1 1 calc R . .
C32 C 0.3571(5) -0.1974(3) 0.2516(3) 0.0827(14) Uani 1 1 d . . .
H32A H 0.4188 -0.1859 0.2024 0.099 Uiso 0.593(8) 1 calc PR A 1
H32B H 0.3223 -0.2811 0.2465 0.099 Uiso 0.593(8) 1 calc PR A 1
H32C H 0.3277 -0.2696 0.2761 0.099 Uiso 0.407(8) 1 calc PR A 2
H32D H 0.3797 -0.2205 0.1896 0.099 Uiso 0.407(8) 1 calc PR A 2
C33A C 0.4449(7) -0.1520(6) 0.3468(6) 0.0667(17) Uani 0.593(8) 1 d P A 1
H33A H 0.4040 -0.1921 0.3939 0.080 Uiso 0.593(8) 1 calc PR A 1
H33B H 0.5502 -0.1645 0.3451 0.080 Uiso 0.593(8) 1 calc PR A 1
C33B C 0.4717(10) -0.1471(9) 0.2958(9) 0.0667(17) Uani 0.407(8) 1 d P A 2
H33C H 0.5441 -0.1228 0.2554 0.080 Uiso 0.407(8) 1 calc PR A 2
H33D H 0.5166 -0.2014 0.3324 0.080 Uiso 0.407(8) 1 calc PR A 2
C34 C 0.4218(3) -0.0310(3) 0.3597(3) 0.0619(9) Uani 1 1 d . . .
H34A H 0.5032 0.0141 0.3372 0.074 Uiso 0.593(8) 1 calc PR A 1
H34B H 0.4182 -0.0028 0.4234 0.074 Uiso 0.593(8) 1 calc PR A 1
H34C H 0.4073 -0.0475 0.4203 0.074 Uiso 0.407(8) 1 calc PR A 2
H34D H 0.4934 0.0375 0.3621 0.074 Uiso 0.407(8) 1 calc PR A 2
B1 B 0.2801(4) 0.2309(3) 0.4847(2) 0.0468(8) Uani 1 1 d . . .
H1B H 0.223(4) 0.144(3) 0.475(2) 0.056 Uiso 1 1 d . . .
H2B H 0.384(4) 0.218(3) 0.446(2) 0.056 Uiso 1 1 d . . .
H3B H 0.210(4) 0.292(3) 0.453(2) 0.056 Uiso 1 1 d . . .
H4B H 0.318(3) 0.258(3) 0.556(2) 0.056 Uiso 1 1 d . . .
C35 C 0.3984(19) -0.6305(14) -0.0997(10) 0.067(3) Uani 0.50 1 d P B 1
H35A H 0.4228 -0.7086 -0.0884 0.100 Uiso 0.50 1 calc PR B 1
H35B H 0.4330 -0.6158 -0.1566 0.100 Uiso 0.50 1 calc PR B 1
H35C H 0.2922 -0.6263 -0.1011 0.100 Uiso 0.50 1 calc PR B 1
C36 C 0.4689(5) -0.5422(4) -0.0293(4) 0.0374(8) Uani 0.50 1 d P B 1
C37 C 0.439(2) -0.5393(15) 0.0543(15) 0.0374(8) Uani 0.50 1 d P B 1
H37 H 0.3652 -0.5941 0.0676 0.045 Uiso 0.50 1 calc P C 1
C38 C 0.5077(7) -0.4628(5) 0.1229(4) 0.0481(9) Uani 0.50 1 d P B 1
H38 H 0.4918 -0.4728 0.1822 0.058 Uiso 0.50 1 calc P D 1
C39 C 0.6012(18) -0.3698(13) 0.1052(10) 0.0481(9) Uani 0.50 1 d P B 1
H39 H 0.6454 -0.3114 0.1507 0.058 Uiso 0.50 1 calc P E 1
C40 C 0.6258(7) -0.3684(6) 0.0142(4) 0.0481(9) Uani 0.50 1 d P B 1
H40 H 0.6929 -0.3101 -0.0018 0.058 Uiso 0.50 1 calc P F 1
C41 C 0.556(2) -0.4480(15) -0.0489(15) 0.0374(8) Uani 0.50 1 d P B 1
H41 H 0.5660 -0.4396 -0.1090 0.045 Uiso 0.50 1 calc P G 1

loop_
_atom_site_aniso_label
_atom_site_aniso_U_11
_atom_site_aniso_U_22
_atom_site_aniso_U_33
_atom_site_aniso_U_23
_atom_site_aniso_U_13
_atom_site_aniso_U_12
Nd1 0.01894(7) 0.02714(7) 0.02046(7) 0.00906(4) 0.00049(4) 0.00077(4)
Si1 0.0215(2) 0.0222(3) 0.0195(2) 0.00553(19) 0.00102(19) 0.00460(19)
O1 0.0307(8) 0.0393(9) 0.0542(11) 0.0204(8) 0.0017(8) 0.0099(7)
C1 0.0224(9) 0.0213(9) 0.0185(8) 0.0059(7) 0.0035(7) 0.0021(7)
C2 0.0218(9) 0.0239(9) 0.0193(8) 0.0071(7) 0.0052(7) 0.0015(7)
C3 0.0255(9) 0.0274(10) 0.0222(9) 0.0032(8) 0.0024(7) 0.0020(8)
C4 0.0323(11) 0.0295(11) 0.0301(10) -0.0012(9) 0.0063(9) 0.0051(9)
C5 0.0286(11) 0.0336(12) 0.0366(12) 0.0062(9) 0.0094(9) 0.0100(9)
C6 0.0213(9) 0.0344(11) 0.0340(11) 0.0093(9) 0.0057(8) 0.0048(8)
C7 0.0193(9) 0.0277(10) 0.0239(9) 0.0067(7) 0.0052(7) 0.0008(7)
C8 0.0193(8) 0.0268(10) 0.0249(9) 0.0066(8) 0.0034(7) -0.0003(7)
C9 0.0232(10) 0.0346(12) 0.0347(11) 0.0051(9) -0.0013(8) -0.0019(8)
C10 0.0312(11) 0.0392(13) 0.0306(11) 0.0024(10) -0.0040(9) -0.0068(9)
C11 0.0397(12) 0.0283(11) 0.0274(10) 0.0003(8) 0.0014(9) -0.0026(9)
C12 0.0305(10) 0.0241(10) 0.0274(10) 0.0034(8) 0.0035(8) 0.0027(8)
C13 0.0226(9) 0.0221(9) 0.0220(8) 0.0064(7) 0.0040(7) -0.0012(7)
C14 0.0158(8) 0.0272(9) 0.0193(8) 0.0049(7) 0.0005(6) 0.0020(7)
C15 0.0197(8) 0.0287(10) 0.0222(9) 0.0034(7) 0.0046(7) -0.0005(7)
C16 0.0286(10) 0.0303(11) 0.0261(10) 0.0018(8) 0.0064(8) -0.0022(8)
C17 0.0392(12) 0.0381(13) 0.0273(10) -0.0045(9) 0.0103(9) -0.0048(10)
C18 0.0466(14) 0.0466(15) 0.0231(10) 0.0015(10) 0.0119(9) -0.0077(11)
C19 0.0375(12) 0.0414(13) 0.0243(10) 0.0088(9) 0.0085(9) -0.0034(10)
C20 0.0219(9) 0.0306(10) 0.0224(9) 0.0062(8) 0.0039(7) -0.0020(7)
C21 0.0199(9) 0.0288(10) 0.0245(9) 0.0093(8) 0.0024(7) -0.0011(7)
C22 0.0304(11) 0.0308(11) 0.0314(11) 0.0105(9) 0.0052(8) -0.0005(8)
C23 0.0412(13) 0.0270(11) 0.0388(12) 0.0076(9) 0.0066(10) -0.0027(9)
C24 0.0411(12) 0.0269(11) 0.0312(11) 0.0012(9) 0.0049(9) -0.0010(9)
C25 0.0269(10) 0.0272(10) 0.0251(9) 0.0033(8) 0.0023(8) 0.0004(8)
C26 0.0164(8) 0.0255(9) 0.0225(9) 0.0057(7) 0.0003(7) -0.0008(7)
C27 0.0325(11) 0.0257(10) 0.0284(10) 0.0070(8) 0.0025(8) 0.0087(8)
C28 0.0572(16) 0.0270(11) 0.0386(13) 0.0118(10) 0.0104(11) 0.0072(11)
C29 0.0297(10) 0.0292(10) 0.0219(9) 0.0079(8) -0.0018(8) 0.0046(8)
C30 0.0356(12) 0.0394(13) 0.0397(13) 0.0037(10) -0.0114(10) 0.0089(10)
C31 0.0497(16) 0.0322(13) 0.0665(19) 0.0144(13) 0.0116(14) 0.0116(11)
C32 0.090(3) 0.060(2) 0.113(3) 0.032(2) 0.047(3) 0.047(2)
C33A 0.039(2) 0.064(3) 0.113(6) 0.053(4) 0.018(3) 0.023(2)
C33B 0.039(2) 0.064(3) 0.113(6) 0.053(4) 0.018(3) 0.023(2)
C34 0.0349(14) 0.081(2) 0.079(2) 0.0428(19) -0.0030(15) 0.0187(15)
B1 0.0471(17) 0.060(2) 0.0308(13) 0.0165(13) -0.0118(13) -0.0195(15)
C35 0.050(4) 0.055(5) 0.083(7) -0.030(4) -0.018(4) 0.011(4)
C36 0.0312(13) 0.036(2) 0.047(2) 0.0057(17) 0.0039(13) 0.0129(15)
C37 0.0312(13) 0.036(2) 0.047(2) 0.0057(17) 0.0039(13) 0.0129(15)
C38 0.046(2) 0.051(2) 0.054(2) 0.0273(18) 0.0148(16) 0.0032(17)
C39 0.046(2) 0.051(2) 0.054(2) 0.0273(18) 0.0148(16) 0.0032(17)
C40 0.046(2) 0.051(2) 0.054(2) 0.0273(18) 0.0148(16) 0.0032(17)
C41 0.0312(13) 0.036(2) 0.047(2) 0.0057(17) 0.0039(13) 0.0129(15)

loop_
_atom_type_symbol
_atom_type_description
_atom_type_scat_dispersion_real
_atom_type_scat_dispersion_imag
_atom_type_scat_source
C C 0.0033 0.0016 'International Tables Vol C Tables 4.2.6.8 and 6.1.1.4'
H H 0.0000 0.0000 'International Tables Vol C Tables 4.2.6.8 and 6.1.1.4'
B B 0.0013 0.0007 'International Tables Vol C Tables 4.2.6.8 and 6.1.1.4'
Nd Nd -0.1943 3.0179 'International Tables Vol C Tables 4.2.6.8 and 6.1.1.4'
O O 0.0106 0.0060 'International Tables Vol C Tables 4.2.6.8 and 6.1.1.4'
Si Si 0.0817 0.0704 'International Tables Vol C Tables 4.2.6.8 and 6.1.1.4'

loop_
_geom_angle_atom_site_label_1
_geom_angle_atom_site_label_2
_geom_angle_atom_site_label_3
_geom_angle
O1 Nd1 B1 91.30(10)
O1 Nd1 C1 122.56(6)
B1 Nd1 C1 127.96(9)
O1 Nd1 C14 127.35(6)
B1 Nd1 C14 126.03(10)
C1 Nd1 C14 65.66(6)
O1 Nd1 C2 91.42(6)
B1 Nd1 C2 136.97(9)
C1 Nd1 C2 31.15(6)
C14 Nd1 C2 84.14(6)
O1 Nd1 C13 127.44(6)
B1 Nd1 C13 97.42(9)
C1 Nd1 C13 31.09(6)
C14 Nd1 C13 87.17(6)
C2 Nd1 C13 49.33(6)
O1 Nd1 C15 134.98(6)
B1 Nd1 C15 95.37(10)
C1 Nd1 C15 86.79(6)
C14 Nd1 C15 30.96(6)
C2 Nd1 C15 112.22(6)
C13 Nd1 C15 95.76(6)
O1 Nd1 C26 97.17(6)
B1 Nd1 C26 133.47(9)
C1 Nd1 C26 84.26(6)
C14 Nd1 C26 30.53(6)
C2 Nd1 C26 88.65(6)
C13 Nd1 C26 112.43(6)
C15 Nd1 C26 48.58(6)
O1 Nd1 C7 79.95(6)
B1 Nd1 C7 109.86(9)
C1 Nd1 C7 50.38(6)
C14 Nd1 C7 112.58(6)
C2 Nd1 C7 29.32(5)
C13 Nd1 C7 48.33(6)
C15 Nd1 C7 137.16(6)
C26 Nd1 C7 116.67(6)
O1 Nd1 C20 107.71(6)
B1 Nd1 C20 86.08(9)
C1 Nd1 C20 114.19(6)
C14 Nd1 C20 50.14(6)
C2 Nd1 C20 133.24(6)
C13 Nd1 C20 124.50(6)
C15 Nd1 C20 29.25(6)
C26 Nd1 C20 47.75(6)
C7 Nd1 C20 162.48(6)
O1 Nd1 C8 99.95(6)
B1 Nd1 C8 89.10(9)
C1 Nd1 C8 50.23(6)
C14 Nd1 C8 114.43(6)
C2 Nd1 C8 48.20(6)
C13 Nd1 C8 29.24(5)
C15 Nd1 C8 124.57(6)
C26 Nd1 C8 133.46(6)
C7 Nd1 C8 28.65(6)
C20 Nd1 C8 152.01(6)
O1 Nd1 C21 87.63(6)
B1 Nd1 C21 106.89(9)
C1 Nd1 C21 112.25(6)
C14 Nd1 C21 49.79(6)
C2 Nd1 C21 116.14(6)
C13 Nd1 C21 136.94(6)
C15 Nd1 C21 47.88(6)
C26 Nd1 C21 28.86(6)
C7 Nd1 C21 141.32(6)
C20 Nd1 C21 28.52(6)
C8 Nd1 C21 162.24(6)
O1 Nd1 H1B 75.5(8)
B1 Nd1 H1B 24.6(8)
C1 Nd1 H1B 152.5(8)
C14 Nd1 H1B 122.6(8)
C2 Nd1 H1B 153.1(8)
C13 Nd1 H1B 122.0(8)
C15 Nd1 H1B 93.2(8)
C26 Nd1 H1B 115.9(8)
C7 Nd1 H1B 123.9(8)
C20 Nd1 H1B 73.6(8)
C8 Nd1 H1B 110.2(8)
C21 Nd1 H1B 87.2(8)
O1 Nd1 H2B 79.1(7)
B1 Nd1 H2B 25.9(7)
C1 Nd1 H2B 117.0(8)
C14 Nd1 H2B 149.1(7)
C2 Nd1 H2B 113.9(8)
C13 Nd1 H2B 86.9(8)
C15 Nd1 H2B 120.0(7)
C26 Nd1 H2B 157.1(8)
C7 Nd1 H2B 85.2(8)
C20 Nd1 H2B 111.4(8)
C8 Nd1 H2B 69.2(8)
C21 Nd1 H2B 128.3(8)
H1B Nd1 H2B 41.1(11)
O1 Nd1 H3B 116.9(9)
B1 Nd1 H3B 25.6(8)
C1 Nd1 H3B 109.4(9)
C14 Nd1 H3B 104.4(8)
C2 Nd1 H3B 131.3(9)
C13 Nd1 H3B 82.8(9)
C15 Nd1 H3B 76.0(8)
C26 Nd1 H3B 122.7(9)
C7 Nd1 H3B 113.9(9)
C20 Nd1 H3B 77.3(9)
C8 Nd1 H3B 86.5(9)
C21 Nd1 H3B 104.5(9)
H1B Nd1 H3B 44.6(11)
H2B Nd1 H3B 44.7(11)
C1 Si1 C14 101.35(8)
C1 Si1 C27 111.13(10)
C14 Si1 C27 113.36(10)
C1 Si1 C29 111.67(9)
C14 Si1 C29 113.88(10)
C27 Si1 C29 105.63(9)
C1 Si1 Nd1 50.18(6)
C14 Si1 Nd1 51.30(5)
C27 Si1 Nd1 123.58(7)
C29 Si1 Nd1 130.69(7)
C31 O1 C34 109.3(2)
C31 O1 Nd1 127.36(14)
C34 O1 Nd1 122.90(19)
C2 C1 C13 104.45(16)
C2 C1 Si1 125.76(14)
C13 C1 Si1 127.74(14)
C2 C1 Nd1 78.02(11)
C13 C1 Nd1 78.44(11)
Si1 C1 Nd1 97.05(8)
C3 C2 C7 117.44(18)
C3 C2 C1 132.08(18)
C7 C2 C1 110.45(17)
C3 C2 Nd1 114.21(14)
C7 C2 Nd1 81.17(11)
C1 C2 Nd1 70.83(10)
C4 C3 C2 119.75(19)
C4 C3 H3 120.1
C2 C3 H3 120.1
C3 C4 C5 122.0(2)
C3 C4 H4 119.0
C5 C4 H4 119.0
C6 C5 C4 120.1(2)
C6 C5 H5 119.9
C4 C5 H5 119.9
C5 C6 C7 119.24(19)
C5 C6 H6 120.4
C7 C6 H6 120.4
C6 C7 C2 121.38(19)
C6 C7 C8 131.23(19)
C2 C7 C8 107.31(17)
C6 C7 Nd1 121.75(15)
C2 C7 Nd1 69.52(11)
C8 C7 Nd1 76.08(11)
C9 C8 C7 130.80(19)
C9 C8 C13 121.62(19)
C7 C8 C13 107.53(17)
C9 C8 Nd1 122.31(15)
C7 C8 Nd1 75.26(12)
C13 C8 Nd1 69.55(11)
C10 C9 C8 119.1(2)
C10 C9 H9 120.5
C8 C9 H9 120.5
C9 C10 C11 120.3(2)
C9 C10 H10 119.9
C11 C10 H10 119.9
C12 C11 C10 121.9(2)
C12 C11 H11 119.1
C10 C11 H11 119.1
C11 C12 C13 120.0(2)
C11 C12 H12 120.0
C13 C12 H12 120.0
C12 C13 C8 117.12(18)
C12 C13 C1 132.65(18)
C8 C13 C1 110.21(17)
C12 C13 Nd1 115.00(14)
C8 C13 Nd1 81.21(12)
C1 C13 Nd1 70.46(11)
C15 C14 C26 104.08(17)
C15 C14 Si1 126.73(15)
C26 C14 Si1 126.81(14)
C15 C14 Nd1 77.17(10)
C26 C14 Nd1 79.66(10)
Si1 C14 Nd1 95.74(7)
C16 C15 C20 117.77(19)
C16 C15 C14 131.6(2)
C20 C15 C14 110.64(18)
C16 C15 Nd1 114.97(13)
C20 C15 Nd1 81.03(12)
C14 C15 Nd1 71.88(10)
C17 C16 C15 119.5(2)
C17 C16 H16 120.2
C15 C16 H16 120.2
C16 C17 C18 122.0(2)
C16 C17 H17 119.0
C18 C17 H17 119.0
C19 C18 C17 120.6(2)
C19 C18 H18 119.7
C17 C18 H18 119.7
C18 C19 C20 118.9(2)
C18 C19 H19 120.5
C20 C19 H19 120.5
C19 C20 C15 121.2(2)
C19 C20 C21 131.4(2)
C15 C20 C21 107.36(17)
C19 C20 Nd1 120.45(14)
C15 C20 Nd1 69.72(11)
C21 C20 Nd1 77.07(12)
C22 C21 C26 121.65(19)
C22 C21 C20 130.8(2)
C26 C21 C20 107.22(18)
C22 C21 Nd1 124.64(14)
C26 C21 Nd1 70.90(11)
C20 C21 Nd1 74.41(11)
C23 C22 C21 118.9(2)
C23 C22 H22 120.6
C21 C22 H22 120.6
C22 C23 C24 120.6(2)
C22 C23 H23 119.7
C24 C23 H23 119.7
C25 C24 C23 121.8(2)
C25 C24 H24 119.1
C23 C24 H24 119.1
C24 C25 C26 119.8(2)
C24 C25 H25 120.1
C26 C25 H25 120.1
C25 C26 C21 117.17(19)
C25 C26 C14 132.19(19)
C21 C26 C14 110.60(17)
C25 C26 Nd1 119.20(13)
C21 C26 Nd1 80.24(11)
C14 C26 Nd1 69.81(10)
C28 C27 Si1 111.82(16)
C28 C27 H27A 109.3
Si1 C27 H27A 109.3
C28 C27 H27B 109.3
Si1 C27 H27B 109.3
H27A C27 H27B 107.9
C27 C28 H28A 109.5
C27 C28 H28B 109.5
H28A C28 H28B 109.5
C27 C28 H28C 109.5
H28A C28 H28C 109.5
H28B C28 H28C 109.5
C30 C29 Si1 113.70(16)
C30 C29 H29A 108.8
Si1 C29 H29A 108.8
C30 C29 H29B 108.8
Si1 C29 H29B 108.8
H29A C29 H29B 107.7
C29 C30 H30A 109.5
C29 C30 H30B 109.5
H30A C30 H30B 109.5
C29 C30 H30C 109.5
H30A C30 H30C 109.5
H30B C30 H30C 109.5
O1 C31 C32 106.1(3)
O1 C31 H31A 110.5
C32 C31 H31A 110.5
O1 C31 H31B 110.5
C32 C31 H31B 110.5
H31A C31 H31B 108.7
C33B C32 C31 112.7(5)
C33B C32 C33A 30.9(5)
C31 C32 C33A 102.1(3)
C33B C32 H32A 80.5
C31 C32 H32A 111.3
C33A C32 H32A 111.3
C33B C32 H32B 126.9
C31 C32 H32B 111.3
C33A C32 H32B 111.3
H32A C32 H32B 109.2
C33B C32 H32C 109.1
C31 C32 H32C 109.1
C33A C32 H32C 86.7
H32A C32 H32C 130.3
H32B C32 H32C 26.6
C33B C32 H32D 109.1
C31 C32 H32D 109.1
C33A C32 H32D 138.2
H32A C32 H32D 30.9
H32B C32 H32D 82.5
H32C C32 H32D 107.8
C34 C33A C32 102.4(4)
C34 C33A H33A 111.3
C32 C33A H33A 111.3
C34 C33A H33B 111.3
C32 C33A H33B 111.3
H33A C33A H33B 109.2
C32 C33B C34 107.4(6)
C32 C33B H33C 110.2
C34 C33B H33C 110.2
C32 C33B H33D 110.2
C34 C33B H33D 110.2
H33C C33B H33D 108.5
C33A C34 O1 108.8(4)
C33A C34 C33B 30.5(4)
O1 C34 C33B 100.0(4)
C33A C34 H34A 109.9
O1 C34 H34A 109.9
C33B C34 H34A 86.7
C33A C34 H34B 109.9
O1 C34 H34B 109.9
C33B C34 H34B 138.4
H34A C34 H34B 108.3
C33A C34 H34C 81.5
O1 C34 H34C 111.8
C33B C34 H34C 111.8
H34A C34 H34C 129.8
H34B C34 H34C 30.1
C33A C34 H34D 129.2
O1 C34 H34D 111.8
C33B C34 H34D 111.8
H34A C34 H34D 26.5
H34B C34 H34D 83.5
H34C C34 H34D 109.5
Nd1 B1 H1B 70.0(17)
Nd1 B1 H2B 75.9(16)
H1B B1 H2B 104(2)
Nd1 B1 H3B 60.7(17)
H1B B1 H3B 109(2)
H2B B1 H3B 110(2)
Nd1 B1 H4B 176.9(16)
H1B B1 H4B 110(2)
H2B B1 H4B 107(2)
H3B B1 H4B 117(2)
C37 C36 C41 116.2(14)
C37 C36 C35 122.4(13)
C41 C36 C35 120.9(12)
C36 C37 C38 125(2)
C36 C37 H37 117.7
C38 C37 H37 117.7
C37 C38 C39 119.6(14)
C37 C38 H38 120.2
C39 C38 H38 120.2
C38 C39 C40 115.5(12)
C38 C39 H39 122.3
C40 C39 H39 122.3
C41 C40 C39 121.0(13)
C41 C40 H40 119.5
C39 C40 H40 119.5
C40 C41 C36 122.1(19)
C40 C41 H41 118.9
C36 C41 H41 118.9

loop_
_geom_bond_atom_site_label_1
_geom_bond_atom_site_label_2
_geom_bond_distance
Nd1 O1 2.4284(17)
Nd1 B1 2.604(3)
Nd1 C1 2.6472(19)
Nd1 C14 2.6827(18)
Nd1 C2 2.7416(19)
Nd1 C13 2.752(2)
Nd1 C15 2.752(2)
Nd1 C26 2.8119(18)
Nd1 C7 2.892(2)
Nd1 C20 2.898(2)
Nd1 C8 2.903(2)
Nd1 C21 2.933(2)
Nd1 H1B 2.46(3)
Nd1 H2B 2.58(3)
Nd1 H3B 2.28(3)
Si1 C1 1.865(2)
Si1 C14 1.870(2)
Si1 C27 1.883(2)
Si1 C29 1.887(2)
O1 C31 1.460(3)
O1 C34 1.467(3)
C1 C2 1.450(3)
C1 C13 1.451(3)
C2 C3 1.424(3)
C2 C7 1.433(3)
C3 C4 1.374(3)
C3 H3 0.9500
C4 C5 1.407(3)
C4 H4 0.9500
C5 C6 1.373(3)
C5 H5 0.9500
C6 C7 1.409(3)
C6 H6 0.9500
C7 C8 1.434(3)
C8 C9 1.414(3)
C8 C13 1.435(3)
C9 C10 1.370(3)
C9 H9 0.9500
C10 C11 1.410(3)
C10 H10 0.9500
C11 C12 1.376(3)
C11 H11 0.9500
C12 C13 1.424(3)
C12 H12 0.9500
C14 C15 1.452(3)
C14 C26 1.452(3)
C15 C16 1.423(3)
C15 C20 1.433(3)
C16 C17 1.374(3)
C16 H16 0.9500
C17 C18 1.405(4)
C17 H17 0.9500
C18 C19 1.371(4)
C18 H18 0.9500
C19 C20 1.414(3)
C19 H19 0.9500
C20 C21 1.437(3)
C21 C22 1.410(3)
C21 C26 1.436(3)
C22 C23 1.367(3)
C22 H22 0.9500
C23 C24 1.407(3)
C23 H23 0.9500
C24 C25 1.374(3)
C24 H24 0.9500
C25 C26 1.423(3)
C25 H25 0.9500
C27 C28 1.531(3)
C27 H27A 0.9900
C27 H27B 0.9900
C28 H28A 0.9800
C28 H28B 0.9800
C28 H28C 0.9800
C29 C30 1.535(3)
C29 H29A 0.9900
C29 H29B 0.9900
C30 H30A 0.9800
C30 H30B 0.9800
C30 H30C 0.9800
C31 C32 1.489(4)
C31 H31A 0.9900
C31 H31B 0.9900
C32 C33B 1.275(12)
C32 C33A 1.624(10)
C32 H32A 0.9900
C32 H32B 0.9900
C32 H32C 0.9900
C32 H32D 0.9900
C33A C34 1.418(7)
C33A H33A 0.9900
C33A H33B 0.9900
C33B C34 1.659(12)
C33B H33C 0.9900
C33B H33D 0.9900
C34 H34A 0.9900
C34 H34B 0.9900
C34 H34C 0.9900
C34 H34D 0.9900
B1 H1B 1.09(3)
B1 H2B 1.16(3)
B1 H3B 1.13(3)
B1 H4B 1.13(3)
C35 C36 1.466(15)
C35 H35A 0.9800
C35 H35B 0.9800
C35 H35C 0.9800
C36 C37 1.32(2)
C36 C41 1.38(3)
C37 C38 1.37(2)
C37 H37 0.9500
C38 C39 1.399(14)
C38 H38 0.9500
C39 C40 1.429(14)
C39 H39 0.9500
C40 C41 1.34(2)
C40 H40 0.9500
C41 H41 0.9500
